data_7219452
loop_
_publ_author_name
'Pramanik, Animesh'
'Pathak, Sudipta'
'Das, Doyel'
'Kundu, Ashis'
'Maity, Subhendu'
'Guchhait, Nikhil'

_publ_section_title
;
 Synthesis of 4-Hydroxyindole Fused Isocoumarin Derivatives and Their
 Fluorescence &#x201C;Turn-Off&#x201D; Sensing Cu(II) Ions
;
_journal_name_full 'RSC Adv.'
_journal_paper_doi 10.1039/C5RA01060H
_journal_year 2015
_chemical_formula_sum 'C52 H40 O6'
_chemical_formula_weight 760.84
_chemical_name_systematic
; 
 ? 
;
_space_group_IT_number 14
_symmetry_cell_setting monoclinic
_symmetry_space_group_name_Hall '-P 2ybc'
_symmetry_space_group_name_H-M 'P 1 21/c 1'
_atom_sites_solution_hydrogens geom
_atom_sites_solution_primary direct
_atom_sites_solution_secondary difmap
_audit_creation_method SHELXL-97
_audit_update_record
;
2013-05-21 deposited with the CCDC.
2015-02-02 downloaded from the CCDC.
;
_cell_angle_alpha 90.00
_cell_angle_beta 94.763(3)
_cell_angle_gamma 90.00
_cell_formula_units_Z 2
_cell_length_a 6.1935(9)
_cell_length_b 19.541(3)
_cell_length_c 16.698(3)
_cell_measurement_reflns_used 989
_cell_measurement_temperature 298(2)
_cell_measurement_theta_max 20.72
_cell_measurement_theta_min 2.42
_cell_volume 2013.9(6)
_computing_cell_refinement 'Bruker SMART'
_computing_data_collection 'Bruker SMART'
_computing_data_reduction 'Bruker SAINT'
_computing_molecular_graphics 'Bruker SHELXTL'
_computing_publication_material 'Bruker SHELXTL'
_computing_structure_refinement 'SHELXL-97 (Sheldrick, 1997)'
_computing_structure_solution 'SHELXS-97 (Sheldrick, 1990)'
_diffrn_ambient_temperature 298(2)
_diffrn_measured_fraction_theta_full 0.996
_diffrn_measured_fraction_theta_max 0.996
_diffrn_measurement_device_type 'CCD area detector'
_diffrn_measurement_method 'phi and omega scans'
_diffrn_radiation_monochromator graphite
_diffrn_radiation_source 'fine-focus sealed tube'
_diffrn_radiation_type MoK\a
_diffrn_radiation_wavelength 0.71073
_diffrn_reflns_av_R_equivalents 0.1159
_diffrn_reflns_av_sigmaI/netI 0.1310
_diffrn_reflns_limit_h_max 7
_diffrn_reflns_limit_h_min -7
_diffrn_reflns_limit_k_max 21
_diffrn_reflns_limit_k_min -23
_diffrn_reflns_limit_l_max 18
_diffrn_reflns_limit_l_min -19
_diffrn_reflns_number 11695
_diffrn_reflns_theta_full 25.01
_diffrn_reflns_theta_max 25.01
_diffrn_reflns_theta_min 2.08
_exptl_absorpt_coefficient_mu 0.081
_exptl_absorpt_correction_T_max 0.9903
_exptl_absorpt_correction_T_min 0.9871
_exptl_absorpt_correction_type none
_exptl_crystal_colour colorless
_exptl_crystal_density_diffrn 1.255
_exptl_crystal_density_meas 1.255
_exptl_crystal_density_method 'not measured'
_exptl_crystal_description block
_exptl_crystal_F_000 800
_exptl_crystal_size_max 0.16
_exptl_crystal_size_mid 0.12
_exptl_crystal_size_min 0.12
_refine_diff_density_max 0.330
_refine_diff_density_min -0.239
_refine_diff_density_rms 0.055
_refine_ls_extinction_method none
_refine_ls_goodness_of_fit_ref 1.129
_refine_ls_hydrogen_treatment mixed
_refine_ls_matrix_type full
_refine_ls_number_parameters 262
_refine_ls_number_reflns 3548
_refine_ls_number_restraints 0
_refine_ls_restrained_S_all 1.129
_refine_ls_R_factor_all 0.2186
_refine_ls_R_factor_gt 0.1286
_refine_ls_shift/su_max 0.000
_refine_ls_shift/su_mean 0.000
_refine_ls_structure_factor_coef Fsqd
_refine_ls_weighting_details 'calc w=1/[\s^2^(Fo^2^)+(0.0523P)^2^+3.3517P] where P=(Fo^2^+2Fc^2^)/3'
_refine_ls_weighting_scheme calc
_refine_ls_wR_factor_gt 0.2204
_refine_ls_wR_factor_ref 0.2502
_reflns_number_gt 1906
_reflns_number_total 3548
_reflns_threshold_expression >2sigma(I)
_cod_data_source_file c5ra01060h2.cif
_cod_data_source_block 110702bm
_cod_depositor_comments
;
The following automatic conversions were performed:

'_symmetry_cell_setting' value 'Monoclinic' changed to 'monoclinic'
according to
/usr/data/users/saulius/crontab/automatic-downloads/rss-feeds/RSC/lib/dictionaries/cif_core.dic
dictionary named 'cif_core.dic' version 2.4.2 from 2011-04-26.

Automatic conversion script
Id: cif_fix_values 3008 2015-01-20 13:52:24Z robertas 
;
_cod_original_cell_volume 2014.0(5)
_cod_original_sg_symbol_H-M P2(1)/c
_cod_database_code 7219452

loop_
_symmetry_equiv_pos_as_xyz
'x, y, z'
'-x, y+1/2, -z+1/2'
'-x, -y, -z'
'x, -y-1/2, z-1/2'

loop_
_atom_site_label
_atom_site_type_symbol
_atom_site_fract_x
_atom_site_fract_y
_atom_site_fract_z
_atom_site_U_iso_or_equiv
_atom_site_adp_type
_atom_site_occupancy
_atom_site_symmetry_multiplicity
_atom_site_calc_flag
_atom_site_refinement_flags
C1 C 0.4354(10) 0.3636(3) 0.0318(4) 0.0485(17) Uani 1 1 d .
C2 C 0.4649(9) 0.4222(3) 0.0786(3) 0.0400(15) Uani 1 1 d .
C3 C 0.6418(9) 0.4273(3) 0.1355(3) 0.0434(16) Uani 1 1 d .
H3 H 0.6634 0.4671 0.1657 0.052 Uiso 1 1 calc R
C4 C 0.7890(9) 0.3719(3) 0.1476(3) 0.0425(16) Uani 1 1 d .
C5 C 0.7500(9) 0.3133(3) 0.1004(4) 0.0441(16) Uani 1 1 d .
C6 C 0.5737(9) 0.3095(3) 0.0430(4) 0.0493(18) Uani 1 1 d .
H6 H 0.5503 0.2701 0.0124 0.059 Uiso 1 1 calc R
C7 C 0.8955(10) 0.2556(3) 0.1128(4) 0.0495(17) Uani 1 1 d .
C8 C 1.0105(10) 0.2076(3) 0.1246(4) 0.0469(17) Uani 1 1 d .
C9 C 1.1573(9) 0.1514(3) 0.1408(3) 0.0404(15) Uani 1 1 d .
C10 C 1.0935(11) 0.0845(3) 0.1301(5) 0.066(2) Uani 1 1 d .
H10 H 0.9530 0.0747 0.1093 0.080 Uiso 1 1 calc R
C11 C 1.2344(13) 0.0319(3) 0.1499(5) 0.079(2) Uani 1 1 d .
H11 H 1.1882 -0.0133 0.1444 0.094 Uiso 1 1 calc R
C12 C 1.4422(12) 0.0462(4) 0.1775(4) 0.068(2) Uani 1 1 d .
H12 H 1.5394 0.0106 0.1888 0.082 Uiso 1 1 calc R
C13 C 1.5091(11) 0.1115(4) 0.1888(4) 0.0595(19) Uani 1 1 d .
H13 H 1.6506 0.1205 0.2091 0.071 Uiso 1 1 calc R
C14 C 1.3686(10) 0.1645(3) 0.1703(4) 0.0536(18) Uani 1 1 d .
H14 H 1.4156 0.2094 0.1777 0.064 Uiso 1 1 calc R
C15 C 0.9636(10) 0.3756(3) 0.2080(4) 0.0496(17) Uani 1 1 d .
C16 C 1.1073(10) 0.3738(3) 0.2589(4) 0.0503(18) Uani 1 1 d .
C17 C 1.2802(9) 0.3690(3) 0.3221(4) 0.0421(16) Uani 1 1 d .
C18 C 1.2655(11) 0.3956(4) 0.3977(4) 0.064(2) Uani 1 1 d .
H18 H 1.1397 0.4182 0.4094 0.077 Uiso 1 1 calc R
C19 C 1.4333(15) 0.3894(4) 0.4559(4) 0.084(3) Uani 1 1 d .
H19 H 1.4211 0.4073 0.5069 0.101 Uiso 1 1 calc R
C20 C 1.6209(13) 0.3564(5) 0.4384(5) 0.083(3) Uani 1 1 d .
H20 H 1.7356 0.3520 0.4777 0.099 Uiso 1 1 calc R
C21 C 1.6373(11) 0.3309(4) 0.3655(5) 0.076(2) Uani 1 1 d .
H21 H 1.7655 0.3097 0.3541 0.092 Uiso 1 1 calc R
C22 C 1.4722(10) 0.3351(3) 0.3072(4) 0.0559(18) Uani 1 1 d .
H22 H 1.4862 0.3154 0.2572 0.067 Uiso 1 1 calc R
C23 C 0.2122(11) 0.3119(3) -0.0771(4) 0.062(2) Uani 1 1 d .
H23A H 0.1473 0.2750 -0.0486 0.074 Uiso 1 1 calc R
H23B H 0.3423 0.2947 -0.0987 0.074 Uiso 1 1 calc R
C24 C 0.0590(11) 0.3371(4) -0.1424(4) 0.074(2) Uani 1 1 d .
H24A H 0.1378 0.3693 -0.1733 0.089 Uiso 1 1 calc R
H24B H 0.0227 0.2984 -0.1774 0.089 Uiso 1 1 calc R
C25 C -0.1204(9) 0.4305(3) -0.0865(4) 0.0515(18) Uani 1 1 d .
H25A H 0.0078 0.4560 -0.0979 0.062 Uiso 1 1 calc R
H25B H -0.1154 0.4226 -0.0290 0.062 Uiso 1 1 calc R
C26 C 0.3184(9) 0.5307(3) 0.1140(4) 0.0499(18) Uani 1 1 d .
H26A H 0.4469 0.5582 0.1088 0.060 Uiso 1 1 calc R
H26B H 0.3148 0.5171 0.1697 0.060 Uiso 1 1 calc R
O1 O 0.2641(7) 0.3673(2) -0.0243(3) 0.0672(15) Uani 1 1 d .
O2 O -0.1277(7) 0.3672(2) -0.1282(3) 0.0761(16) Uani 1 1 d .
O3 O 0.3171(6) 0.4725(2) 0.0632(2) 0.0524(12) Uani 1 1 d .

loop_
_atom_site_aniso_label
_atom_site_aniso_U_11
_atom_site_aniso_U_22
_atom_site_aniso_U_33
_atom_site_aniso_U_23
_atom_site_aniso_U_13
_atom_site_aniso_U_12
C1 0.042(4) 0.056(4) 0.045(4) -0.005(3) -0.007(3) 0.013(3)
C2 0.037(3) 0.040(4) 0.042(4) -0.003(3) -0.007(3) 0.018(3)
C3 0.046(4) 0.047(4) 0.034(4) -0.008(3) -0.014(3) 0.011(3)
C4 0.033(3) 0.056(4) 0.036(4) 0.001(3) -0.007(3) 0.009(3)
C5 0.042(4) 0.041(4) 0.047(4) 0.003(3) -0.005(3) 0.010(3)
C6 0.055(4) 0.034(4) 0.056(4) -0.009(3) -0.013(3) 0.012(3)
C7 0.047(4) 0.048(4) 0.050(4) 0.004(3) -0.016(3) 0.012(3)
C8 0.045(4) 0.050(4) 0.044(4) 0.006(3) -0.006(3) 0.013(3)
C9 0.033(3) 0.045(4) 0.043(4) 0.004(3) -0.002(3) 0.014(3)
C10 0.048(4) 0.041(4) 0.107(6) -0.006(4) -0.013(4) 0.002(3)
C11 0.089(6) 0.030(4) 0.117(7) 0.010(4) 0.009(5) 0.008(4)
C12 0.068(5) 0.073(6) 0.065(5) 0.033(4) 0.007(4) 0.033(4)
C13 0.054(4) 0.059(5) 0.063(5) 0.011(4) -0.014(4) 0.017(4)
C14 0.062(4) 0.038(4) 0.060(5) 0.007(3) -0.003(4) 0.006(3)
C15 0.054(4) 0.046(4) 0.048(4) 0.000(3) -0.001(3) 0.014(3)
C16 0.047(4) 0.050(4) 0.051(4) 0.008(3) -0.009(3) 0.006(3)
C17 0.036(3) 0.041(4) 0.047(4) 0.012(3) -0.005(3) -0.003(3)
C18 0.067(5) 0.075(5) 0.051(5) -0.001(4) 0.001(4) -0.003(4)
C19 0.094(6) 0.117(7) 0.037(4) 0.016(5) -0.020(5) -0.042(6)
C20 0.062(6) 0.104(7) 0.075(6) 0.052(6) -0.037(5) -0.029(5)
C21 0.045(4) 0.092(6) 0.088(7) 0.023(5) -0.019(5) -0.005(4)
C22 0.052(4) 0.058(4) 0.056(5) 0.003(4) -0.004(4) -0.014(4)
C23 0.066(5) 0.053(4) 0.060(5) -0.029(4) -0.031(4) 0.018(4)
C24 0.067(5) 0.068(5) 0.083(6) -0.035(4) -0.026(4) 0.036(4)
C25 0.043(4) 0.040(4) 0.068(5) -0.025(3) -0.023(3) 0.015(3)
C26 0.048(4) 0.044(4) 0.054(4) -0.026(3) -0.015(3) 0.013(3)
O1 0.060(3) 0.057(3) 0.077(3) -0.031(3) -0.041(3) 0.027(2)
O2 0.065(3) 0.065(3) 0.092(4) -0.042(3) -0.030(3) 0.037(3)
O3 0.053(3) 0.048(3) 0.051(3) -0.019(2) -0.025(2) 0.023(2)

loop_
_atom_type_symbol
_atom_type_description
_atom_type_scat_dispersion_real
_atom_type_scat_dispersion_imag
_atom_type_scat_source
C C 0.0033 0.0016 'International Tables Vol C Tables 4.2.6.8 and 6.1.1.4'
H H 0.0000 0.0000 'International Tables Vol C Tables 4.2.6.8 and 6.1.1.4'
O O 0.0106 0.0060 'International Tables Vol C Tables 4.2.6.8 and 6.1.1.4'

loop_
_geom_angle_atom_site_label_1
_geom_angle_atom_site_label_2
_geom_angle_atom_site_label_3
_geom_angle
_geom_angle_site_symmetry_1
_geom_angle_site_symmetry_3
O1 C1 C6 125.6(6) . .
O1 C1 C2 113.8(5) . .
C6 C1 C2 120.6(5) . .
O3 C2 C1 115.8(5) . .
O3 C2 C3 124.1(5) . .
C1 C2 C3 120.1(5) . .
C2 C3 C4 120.2(5) . .
C2 C3 H3 119.9 . .
C4 C3 H3 119.9 . .
C5 C4 C15 121.9(5) . .
C5 C4 C3 117.7(5) . .
C15 C4 C3 120.4(5) . .
C6 C5 C4 121.3(5) . .
C6 C5 C7 120.0(5) . .
C4 C5 C7 118.7(5) . .
C1 C6 C5 120.1(6) . .
C1 C6 H6 120.0 . .
C5 C6 H6 120.0 . .
C8 C7 C5 178.1(7) . .
C7 C8 C9 177.3(7) . .
C10 C9 C14 118.4(5) . .
C10 C9 C8 122.2(5) . .
C14 C9 C8 119.4(6) . .
C11 C10 C9 120.8(6) . .
C11 C10 H10 119.6 . .
C9 C10 H10 119.6 . .
C12 C11 C10 119.5(7) . .
C12 C11 H11 120.2 . .
C10 C11 H11 120.2 . .
C13 C12 C11 120.9(6) . .
C13 C12 H12 119.6 . .
C11 C12 H12 119.6 . .
C12 C13 C14 120.1(6) . .
C12 C13 H13 120.0 . .
C14 C13 H13 120.0 . .
C13 C14 C9 120.3(6) . .
C13 C14 H14 119.9 . .
C9 C14 H14 119.9 . .
C16 C15 C4 175.3(7) . .
C15 C16 C17 177.8(7) . .
C18 C17 C22 117.6(6) . .
C18 C17 C16 123.0(6) . .
C22 C17 C16 119.4(6) . .
C19 C18 C17 121.0(7) . .
C19 C18 H18 119.5 . .
C17 C18 H18 119.5 . .
C18 C19 C20 119.6(8) . .
C18 C19 H19 120.2 . .
C20 C19 H19 120.2 . .
C21 C20 C19 119.9(7) . .
C21 C20 H20 120.0 . .
C19 C20 H20 120.0 . .
C20 C21 C22 121.8(8) . .
C20 C21 H21 119.1 . .
C22 C21 H21 119.1 . .
C21 C22 C17 120.1(7) . .
C21 C22 H22 119.9 . .
C17 C22 H22 119.9 . .
O1 C23 C24 107.8(5) . .
O1 C23 H23A 110.1 . .
C24 C23 H23A 110.1 . .
O1 C23 H23B 110.1 . .
C24 C23 H23B 110.1 . .
H23A C23 H23B 108.5 . .
O2 C24 C23 122.1(7) . .
O2 C24 H24A 106.8 . .
C23 C24 H24A 106.8 . .
O2 C24 H24B 106.8 . .
C23 C24 H24B 106.8 . .
H24A C24 H24B 106.7 . .
O2 C25 C26 107.6(4) . 3_565
O2 C25 H25A 110.2 . .
C26 C25 H25A 110.2 3_565 .
O2 C25 H25B 110.2 . .
C26 C25 H25B 110.2 3_565 .
H25A C25 H25B 108.5 . .
O3 C26 C25 105.2(4) . 3_565
O3 C26 H26A 110.7 . .
C25 C26 H26A 110.7 3_565 .
O3 C26 H26B 110.7 . .
C25 C26 H26B 110.7 3_565 .
H26A C26 H26B 108.8 . .
C1 O1 C23 120.9(5) . .
C24 O2 C25 118.6(5) . .
C2 O3 C26 119.9(4) . .

loop_
_geom_bond_atom_site_label_1
_geom_bond_atom_site_label_2
_geom_bond_distance
_geom_bond_site_symmetry_2
C1 O1 1.357(6) .
C1 C6 1.363(7) .
C1 C2 1.391(8) .
C2 O3 1.352(6) .
C2 C3 1.393(7) .
C3 C4 1.419(7) .
C3 H3 0.9300 .
C4 C5 1.400(8) .
C4 C15 1.417(8) .
C5 C6 1.393(7) .
C5 C7 1.448(8) .
C6 H6 0.9300 .
C7 C8 1.184(7) .
C8 C9 1.437(8) .
C9 C10 1.374(8) .
C9 C14 1.384(8) .
C10 C11 1.371(9) .
C10 H10 0.9300 .
C11 C12 1.360(9) .
C11 H11 0.9300 .
C12 C13 1.349(9) .
C12 H12 0.9300 .
C13 C14 1.372(8) .
C13 H13 0.9300 .
C14 H14 0.9300 .
C15 C16 1.180(8) .
C16 C17 1.442(8) .
C17 C18 1.375(9) .
C17 C22 1.401(8) .
C18 C19 1.368(9) .
C18 H18 0.9300 .
C19 C20 1.381(11) .
C19 H19 0.9300 .
C20 C21 1.327(11) .
C20 H20 0.9300 .
C21 C22 1.354(9) .
C21 H21 0.9300 .
C22 H22 0.9300 .
C23 O1 1.415(6) .
C23 C24 1.470(8) .
C23 H23A 0.9700 .
C23 H23B 0.9700 .
C24 O2 1.336(7) .
C24 H24A 0.9700 .
C24 H24B 0.9700 .
C25 O2 1.417(6) .
C25 C26 1.482(7) 3_565
C25 H25A 0.9700 .
C25 H25B 0.9700 .
C26 O3 1.420(6) .
C26 C25 1.482(7) 3_565
C26 H26A 0.9700 .
C26 H26B 0.9700 .

loop_
_geom_torsion_atom_site_label_1
_geom_torsion_atom_site_label_2
_geom_torsion_atom_site_label_3
_geom_torsion_atom_site_label_4
_geom_torsion
_geom_torsion_site_symmetry_1
O1 C1 C2 O3 1.9(8) .
C6 C1 C2 O3 -179.2(6) .
O1 C1 C2 C3 -176.3(6) .
C6 C1 C2 C3 2.5(10) .
O3 C2 C3 C4 -179.9(6) .
C1 C2 C3 C4 -1.8(9) .
C2 C3 C4 C5 0.4(9) .
C2 C3 C4 C15 -177.1(6) .
C15 C4 C5 C6 177.8(6) .
C3 C4 C5 C6 0.4(9) .
C15 C4 C5 C7 -1.3(9) .
C3 C4 C5 C7 -178.7(6) .
O1 C1 C6 C5 177.0(6) .
C2 C1 C6 C5 -1.7(10) .
C4 C5 C6 C1 0.2(10) .
C7 C5 C6 C1 179.4(6) .
C6 C5 C7 C8 -86(21) .
C4 C5 C7 C8 93(21) .
C5 C7 C8 C9 -110(23) .
C7 C8 C9 C10 166(16) .
C7 C8 C9 C14 -12(16) .
C14 C9 C10 C11 1.4(11) .
C8 C9 C10 C11 -176.8(7) .
C9 C10 C11 C12 -2.5(12) .
C10 C11 C12 C13 2.7(12) .
C11 C12 C13 C14 -1.7(12) .
C12 C13 C14 C9 0.6(11) .
C10 C9 C14 C13 -0.4(10) .
C8 C9 C14 C13 177.8(6) .
C5 C4 C15 C16 -30(9) .
C3 C4 C15 C16 147(9) .
C4 C15 C16 C17 -16(26) .
C15 C16 C17 C18 -95(20) .
C15 C16 C17 C22 85(20) .
C22 C17 C18 C19 0.3(10) .
C16 C17 C18 C19 179.5(6) .
C17 C18 C19 C20 0.5(11) .
C18 C19 C20 C21 0.0(12) .
C19 C20 C21 C22 -1.4(12) .
C20 C21 C22 C17 2.2(11) .
C18 C17 C22 C21 -1.7(9) .
C16 C17 C22 C21 179.1(6) .
O1 C23 C24 O2 -55.7(9) .
C6 C1 O1 C23 1.0(10) .
C2 C1 O1 C23 179.8(6) .
C24 C23 O1 C1 -165.8(6) .
C23 C24 O2 C25 64.6(9) .
C26 C25 O2 C24 151.0(6) 3_565
C1 C2 O3 C26 172.5(6) .
C3 C2 O3 C26 -9.3(9) .
C25 C26 O3 C2 -172.5(5) 3_565
